data_4502474
loop_
_publ_author_name
'Yang, Xiaoping'
'Jones, Richard A.'
'Wiester, Michael J.'
'Oye, Michael M.'
'Wong, Wai-Kwok'

_publ_section_title
;
 Transformation of a Luminescent Benzimidazole-Based Yb3Cluster into a
 One-Dimensional Coordination Polymer
;
_journal_issue 2
_journal_name_full 'Crystal Growth &amp; Design'
_journal_page_first 970
_journal_paper_doi 10.1021/cg901283k
_journal_volume 10
_journal_year 2010
_chemical_formula_moiety 'C56 H40 Br4 Cl4 Er3 N8 O10, C2 H6 O, Cl, O'
_chemical_formula_sum 'C58 H46 Br4 Cl5 Er3 N8 O12'
_chemical_formula_weight 2045.70
_chemical_name_systematic
; 
 ? 
;
_space_group_IT_number 130
_symmetry_cell_setting tetragonal
_symmetry_space_group_name_Hall '-P 4a 2ac'
_symmetry_space_group_name_H-M 'P 4/n c c :2'
_atom_sites_solution_hydrogens geom
_atom_sites_solution_primary direct
_atom_sites_solution_secondary difmap
_audit_creation_method SHELXL-97
_cell_angle_alpha 90.00
_cell_angle_beta 90.00
_cell_angle_gamma 90.00
_cell_formula_units_Z 8
_cell_length_a 25.943(4)
_cell_length_b 25.943(4)
_cell_length_c 23.312(5)
_cell_measurement_reflns_used 17941
_cell_measurement_temperature 153(2)
_cell_measurement_theta_max 27.48
_cell_measurement_theta_min 2.91
_cell_volume 15690(5)
_computing_cell_refinement 'Collect software, Nonius B.V. 1998'
_computing_data_collection 'Collect software, Nonius B.V. 1998'
_computing_data_reduction
;
DENZO and Scalepack (Otwinoski and Minor, 1997)
;
_computing_molecular_graphics 'XL SHELXTL/PC, Siemens Analytical'
_computing_structure_refinement 'XL SHELXTL/PC, Siemens Analytical'
_computing_structure_solution
;

SIR97 - Altomare A., Burla M.C., Camalli M., Cascarano G.L., Giacovazzo C., 
Guagliardi A., Moliterni A.G.G., Polidori G.,Spagna R.
;
_diffrn_ambient_temperature 153(2)
_diffrn_measured_fraction_theta_full 0.998
_diffrn_measured_fraction_theta_max 0.998
_diffrn_measurement_device_type CCD
_diffrn_measurement_method \w-scans
_diffrn_radiation_monochromator graphite
_diffrn_radiation_source 'fine-focus sealed tube'
_diffrn_radiation_type MoK\a
_diffrn_radiation_wavelength 0.71073
_diffrn_reflns_av_R_equivalents 0.0579
_diffrn_reflns_av_sigmaI/netI 0.0467
_diffrn_reflns_limit_h_max 30
_diffrn_reflns_limit_h_min -30
_diffrn_reflns_limit_k_max 30
_diffrn_reflns_limit_k_min -30
_diffrn_reflns_limit_l_max 27
_diffrn_reflns_limit_l_min -27
_diffrn_reflns_number 24665
_diffrn_reflns_theta_full 25.00
_diffrn_reflns_theta_max 25.00
_diffrn_reflns_theta_min 3.14
_exptl_absorpt_coefficient_mu 5.442
_exptl_absorpt_correction_T_max 0.5859
_exptl_absorpt_correction_T_min 0.4408
_exptl_absorpt_correction_type gaussian
_exptl_absorpt_process_details
;
Absorption correction given as Gaussian
;
_exptl_crystal_colour Yellow
_exptl_crystal_density_diffrn 1.732
_exptl_crystal_density_method 'not measured'
_exptl_crystal_description Block
_exptl_crystal_F_000 7800
_exptl_crystal_size_max 0.15
_exptl_crystal_size_mid 0.12
_exptl_crystal_size_min 0.10
_refine_diff_density_max 2.187
_refine_diff_density_min -1.292
_refine_diff_density_rms 0.166
_refine_ls_extinction_coef 0.0008(2)
_refine_ls_extinction_method SHELXL
_refine_ls_goodness_of_fit_ref 1.050
_refine_ls_hydrogen_treatment constr
_refine_ls_matrix_type full
_refine_ls_number_parameters 426
_refine_ls_number_reflns 6907
_refine_ls_number_restraints 0
_refine_ls_restrained_S_all 1.053
_refine_ls_R_factor_all 0.1026
_refine_ls_R_factor_gt 0.0615
_refine_ls_shift/su_max 0.012
_refine_ls_shift/su_mean 0.002
_refine_ls_structure_factor_coef Fsqd
_refine_ls_weighting_details 'calc w=1/[\s^2^(Fo^2^)+(0.0751P)^2^+2.4868P] where P=(Fo^2^+2Fc^2^)/3'
_refine_ls_weighting_scheme calc
_refine_ls_wR_factor_gt 0.1563
_refine_ls_wR_factor_ref 0.1864
_reflns_number_gt 4554
_reflns_number_total 6907
_reflns_threshold_expression >2sigma(I)
_cod_data_source_file cg901283k_si_002.cif
_cod_data_source_block Complex-1b
_cod_depositor_comments
;
The following automatic conversions were performed:

'_exptl_absorpt_correction_type' value 'Gaussian' changed to
'gaussian' according to
/home/saulius/struct/CIF-dictionaries/cif_core.dic dictionary named
'cif_core.dic' version 2.4.2 from 2011-04-26.

Automatic conversion script
Id: cif_fix_values 1715 2011-07-08 13:25:40Z adriana 
;
_cod_original_cell_volume 15689(5)
_cod_original_sg_symbol_H-M P4/ncc
_cod_database_code 4502474

loop_
_symmetry_equiv_pos_as_xyz
'x, y, z'
'-x+1/2, -y+1/2, z'
'-y+1/2, x, z'
'y, -x+1/2, z'
'-x, y+1/2, -z+1/2'
'x+1/2, -y, -z+1/2'
'y+1/2, x+1/2, -z+1/2'
'-y, -x, -z+1/2'
'-x, -y, -z'
'x-1/2, y-1/2, -z'
'y-1/2, -x, -z'
'-y, x-1/2, -z'
'x, -y-1/2, z-1/2'
'-x-1/2, y, z-1/2'
'-y-1/2, -x-1/2, z-1/2'
'y, x, z-1/2'

loop_
_atom_site_label
_atom_site_type_symbol
_atom_site_fract_x
_atom_site_fract_y
_atom_site_fract_z
_atom_site_U_iso_or_equiv
_atom_site_adp_type
_atom_site_occupancy
_atom_site_symmetry_multiplicity
_atom_site_calc_flag
_atom_site_refinement_flags
Er1 Er 0.50737(2) 0.07412(2) 0.10955(2) 0.0531(2) Uani 1 1 d U
Er2 Er 0.574950(17) 0.074950(17) 0.2500 0.0417(2) Uani 1 2 d SU
Br1 Br 0.69106(8) 0.28958(6) 0.06759(8) 0.0953(6) Uani 1 1 d U
Br1' Br 0.52434(6) -0.20024(5) 0.23219(9) 0.0860(5) Uani 1 1 d U
Cl1 Cl 0.55546(14) -0.00084(13) 0.05888(15) 0.0703(9) Uani 1 1 d U
Cl2 Cl 0.44931(16) 0.15200(14) 0.12611(18) 0.0825(11) Uani 1 1 d U
Cl3 Cl 0.64116(11) 0.35884(11) 0.2500 0.0571(11) Uani 1 2 d SU
N1 N 0.5833(3) 0.1623(4) 0.2772(4) 0.049(2) Uani 1 1 d U
N2 N 0.6105(4) 0.2434(4) 0.2764(4) 0.055(2) Uani 1 1 d U
H2A H 0.6242 0.2723 0.2638 0.067 Uiso 1 1 calc R
N1' N 0.4359(4) 0.0162(4) 0.1256(4) 0.056(3) Uani 1 1 d U
N2' N 0.3913(4) -0.0523(4) 0.1556(5) 0.062(3) Uani 1 1 d U
H2'A H 0.3845 -0.0818 0.1727 0.074 Uiso 1 1 calc R
O1 O 0.5746(3) 0.1231(3) 0.0592(4) 0.065(2) Uani 1 1 d U
O2 O 0.5638(3) 0.1189(3) 0.1681(3) 0.0495(19) Uani 1 1 d U
O1' O 0.6080(3) -0.0151(3) 0.2357(4) 0.056(2) Uani 1 1 d U
O2' O 0.5285(3) 0.0284(3) 0.1873(3) 0.0463(17) Uani 1 1 d U
C1 C 0.5898(6) 0.1153(5) 0.0009(6) 0.073(4) Uani 1 1 d U
H1A H 0.6274 0.1176 -0.0020 0.110 Uiso 1 1 calc R
H1B H 0.5740 0.1419 -0.0232 0.110 Uiso 1 1 calc R
H1C H 0.5783 0.0812 -0.0119 0.110 Uiso 1 1 calc R
C2 C 0.5989(5) 0.1617(5) 0.0892(5) 0.056(3) Uani 1 1 d U
C3 C 0.6289(5) 0.1997(5) 0.0652(6) 0.063(3) Uani 1 1 d U
H3A H 0.6342 0.2012 0.0249 0.075 Uiso 1 1 calc R
C4 C 0.6512(5) 0.2354(5) 0.1011(6) 0.064(3) Uani 1 1 d U
C5 C 0.6441(5) 0.2346(5) 0.1578(6) 0.059(3) Uani 1 1 d U
H5A H 0.6599 0.2606 0.1805 0.070 Uiso 1 1 calc R
C6 C 0.6145(4) 0.1970(4) 0.1848(5) 0.046(3) Uani 1 1 d U
C7 C 0.5918(4) 0.1586(4) 0.1487(5) 0.051(3) Uani 1 1 d U
C8 C 0.6033(4) 0.1997(4) 0.2448(5) 0.046(3) Uani 1 1 d U
C9 C 0.5758(4) 0.1844(4) 0.3308(5) 0.049(3) Uani 1 1 d U
C10 C 0.5518(5) 0.1649(5) 0.3794(6) 0.065(3) Uani 1 1 d U
H10A H 0.5385 0.1307 0.3798 0.078 Uiso 1 1 calc R
C11 C 0.5475(5) 0.1959(5) 0.4266(6) 0.064(3) Uani 1 1 d U
H11A H 0.5318 0.1830 0.4605 0.077 Uiso 1 1 calc R
C12 C 0.5657(5) 0.2452(6) 0.4255(6) 0.075(4) Uani 1 1 d U
H12A H 0.5630 0.2655 0.4593 0.089 Uiso 1 1 calc R
C13 C 0.5873(6) 0.2665(6) 0.3784(6) 0.073(4) Uani 1 1 d U
H13A H 0.5983 0.3014 0.3781 0.088 Uiso 1 1 calc R
C14 C 0.5929(5) 0.2351(5) 0.3304(5) 0.056(3) Uani 1 1 d U
C1' C 0.6582(5) -0.0372(5) 0.2333(6) 0.065(3) Uani 1 1 d U
H1'A H 0.6553 -0.0744 0.2269 0.098 Uiso 1 1 calc R
H1'B H 0.6762 -0.0309 0.2696 0.098 Uiso 1 1 calc R
H1'C H 0.6777 -0.0215 0.2018 0.098 Uiso 1 1 calc R
C2' C 0.5674(4) -0.0480(4) 0.2207(5) 0.051(3) Uani 1 1 d U
C3' C 0.5672(5) -0.0998(5) 0.2337(6) 0.056(3) Uani 1 1 d U
H3'A H 0.5951 -0.1155 0.2536 0.067 Uiso 1 1 calc R
C4' C 0.5247(5) -0.1281(4) 0.2166(6) 0.056(3) Uani 1 1 d U
C5' C 0.4828(5) -0.1055(5) 0.1901(6) 0.058(3) Uani 1 1 d U
H5'A H 0.4542 -0.1260 0.1788 0.070 Uiso 1 1 calc R
C6' C 0.4828(4) -0.0524(4) 0.1799(5) 0.049(3) Uani 1 1 d U
C7' C 0.5263(4) -0.0233(4) 0.1949(5) 0.047(3) Uani 1 1 d U
C8' C 0.4380(4) -0.0280(4) 0.1535(5) 0.050(3) Uani 1 1 d U
C9' C 0.3842(5) 0.0211(5) 0.1075(6) 0.061(3) Uani 1 1 d U
C10' C 0.3613(6) 0.0590(6) 0.0773(7) 0.083(4) Uani 1 1 d U
H10B H 0.3799 0.0882 0.0639 0.100 Uiso 1 1 calc R
C11' C 0.3064(6) 0.0527(7) 0.0664(8) 0.093(5) Uani 1 1 d U
H11B H 0.2886 0.0784 0.0453 0.111 Uiso 1 1 calc R
C12' C 0.2802(6) 0.0113(6) 0.0856(8) 0.090(5) Uani 1 1 d U
H12B H 0.2443 0.0087 0.0782 0.108 Uiso 1 1 calc R
C13' C 0.3044(5) -0.0270(6) 0.1154(6) 0.071(4) Uani 1 1 d U
H13B H 0.2861 -0.0564 0.1287 0.085 Uiso 1 1 calc R
C14' C 0.3565(5) -0.0215(5) 0.1256(6) 0.069(4) Uani 1 1 d U
O3 O 0.3743(14) 0.1292(15) -0.0869(15) 0.183(14) Uani 0.50 1 d PDU
H3B H 0.3562 0.1056 -0.0728 0.275 Uiso 0.50 1 calc PR
C15 C 0.4429(17) 0.1871(17) -0.033(2) 0.152(17) Uani 0.50 1 d PDU
H15A H 0.4496 0.1905 0.0077 0.228 Uiso 0.50 1 calc PR
H15B H 0.4321 0.2205 -0.0491 0.228 Uiso 0.50 1 calc PR
H15C H 0.4744 0.1756 -0.0529 0.228 Uiso 0.50 1 calc PR
C16 C 0.4057(10) 0.1526(10) -0.0418(11) 0.077(8) Uani 0.50 1 d PDU
H16A H 0.3789 0.1650 -0.0149 0.093 Uiso 0.50 1 calc PR
H16B H 0.4205 0.1218 -0.0229 0.093 Uiso 0.50 1 calc PR
O1W O 0.4757(4) 0.0843(4) 0.0202(4) 0.078(3) Uani 1 1 d DU
O2W O 0.3500(19) 0.2054(18) 0.0578(18) 0.24(2) Uani 0.50 1 d PDU

loop_
_atom_site_aniso_label
_atom_site_aniso_U_11
_atom_site_aniso_U_22
_atom_site_aniso_U_33
_atom_site_aniso_U_23
_atom_site_aniso_U_13
_atom_site_aniso_U_12
Er1 0.0582(4) 0.0483(3) 0.0528(4) 0.0047(3) -0.0108(3) -0.0113(2)
Er2 0.0383(3) 0.0383(3) 0.0485(4) 0.0020(2) -0.0020(2) -0.0084(3)
Br1 0.1149(13) 0.0599(9) 0.1111(13) 0.0130(9) 0.0447(11) -0.0202(8)
Br1' 0.0745(10) 0.0417(7) 0.1419(15) 0.0082(8) -0.0095(9) -0.0037(6)
Cl1 0.078(2) 0.070(2) 0.063(2) -0.0084(16) -0.0071(17) -0.0068(17)
Cl2 0.086(2) 0.067(2) 0.095(3) -0.0054(19) -0.024(2) 0.0044(19)
Cl3 0.0417(13) 0.0417(13) 0.088(3) -0.0048(14) -0.0048(14) -0.0043(16)
N1 0.042(5) 0.053(5) 0.051(5) 0.001(4) -0.003(4) -0.002(4)
N2 0.055(5) 0.046(5) 0.065(6) 0.000(5) 0.000(5) -0.008(4)
N1' 0.050(5) 0.054(5) 0.063(6) -0.007(5) -0.016(4) -0.004(4)
N2' 0.061(5) 0.051(5) 0.073(6) 0.001(5) -0.010(5) -0.008(5)
O1 0.082(5) 0.064(5) 0.049(5) 0.004(4) 0.001(4) -0.013(4)
O2 0.049(4) 0.043(4) 0.056(4) 0.008(3) 0.000(3) -0.012(3)
O1' 0.043(4) 0.053(4) 0.073(5) 0.001(4) -0.009(4) -0.006(3)
O2' 0.046(4) 0.041(4) 0.051(4) 0.003(3) -0.005(3) -0.009(3)
C1 0.082(7) 0.072(7) 0.065(7) 0.001(6) 0.003(6) -0.015(6)
C2 0.059(6) 0.047(6) 0.060(6) 0.003(5) 0.000(5) 0.007(5)
C3 0.067(7) 0.061(6) 0.060(7) 0.007(5) 0.012(6) -0.005(6)
C4 0.064(6) 0.057(6) 0.071(7) 0.007(6) 0.016(6) -0.008(5)
C5 0.055(6) 0.048(6) 0.073(7) -0.002(5) 0.004(5) -0.002(5)
C6 0.043(5) 0.033(5) 0.062(6) 0.004(5) 0.000(5) -0.001(4)
C7 0.052(6) 0.047(6) 0.054(6) 0.003(5) 0.000(5) 0.005(5)
C8 0.041(5) 0.047(5) 0.050(6) -0.007(5) -0.004(5) -0.002(4)
C9 0.048(6) 0.048(6) 0.051(6) 0.001(5) -0.003(5) -0.005(5)
C10 0.062(6) 0.063(6) 0.070(7) 0.000(6) -0.004(6) -0.016(6)
C11 0.065(7) 0.068(7) 0.059(7) 0.000(6) 0.002(6) -0.002(6)
C12 0.082(7) 0.074(7) 0.068(7) -0.008(6) -0.012(6) 0.005(6)
C13 0.080(7) 0.066(7) 0.075(7) -0.005(6) -0.017(6) -0.010(6)
C14 0.053(6) 0.057(6) 0.058(6) -0.004(5) -0.004(5) -0.004(5)
C1' 0.049(6) 0.062(6) 0.085(7) -0.005(6) -0.007(6) 0.002(5)
C2' 0.047(6) 0.051(6) 0.055(6) -0.005(5) 0.007(5) -0.001(5)
C3' 0.051(6) 0.046(6) 0.070(7) 0.006(5) 0.000(5) -0.004(5)
C4' 0.058(6) 0.042(5) 0.068(7) 0.009(5) 0.004(5) -0.008(5)
C5' 0.057(6) 0.049(6) 0.069(7) -0.002(5) -0.004(5) -0.005(5)
C6' 0.049(6) 0.044(5) 0.054(6) 0.000(5) 0.004(5) 0.001(5)
C7' 0.053(6) 0.041(5) 0.047(5) -0.006(5) 0.005(5) 0.001(5)
C8' 0.054(6) 0.047(6) 0.050(6) -0.007(5) -0.006(5) -0.009(5)
C9' 0.059(6) 0.052(6) 0.071(7) 0.006(5) -0.011(6) 0.003(5)
C10' 0.072(7) 0.079(7) 0.098(8) 0.012(7) -0.021(7) -0.016(6)
C11' 0.086(8) 0.091(8) 0.101(9) 0.012(7) -0.031(7) 0.010(7)
C12' 0.074(8) 0.086(8) 0.109(9) 0.003(7) -0.015(7) -0.011(7)
C13' 0.061(7) 0.067(7) 0.084(8) 0.004(6) -0.009(6) -0.011(6)
C14' 0.061(7) 0.069(7) 0.076(7) -0.003(6) -0.008(6) -0.005(6)
O3 0.192(16) 0.188(16) 0.170(16) -0.012(10) -0.002(10) 0.018(10)
C15 0.146(19) 0.151(19) 0.159(19) -0.013(10) -0.002(10) 0.015(10)
C16 0.075(11) 0.066(10) 0.090(11) 0.003(9) 0.006(9) 0.018(8)
O1W 0.090(6) 0.079(5) 0.064(5) 0.001(4) -0.013(5) 0.000(5)
O2W 0.25(2) 0.24(2) 0.24(2) -0.001(10) 0.000(10) -0.012(10)

loop_
_atom_type_symbol
_atom_type_description
_atom_type_scat_dispersion_real
_atom_type_scat_dispersion_imag
_atom_type_scat_source
C C 0.0033 0.0016 'International Tables Vol C Tables 4.2.6.8 and 6.1.1.4'
H H 0.0000 0.0000 'International Tables Vol C Tables 4.2.6.8 and 6.1.1.4'
N N 0.0061 0.0033 'International Tables Vol C Tables 4.2.6.8 and 6.1.1.4'
O O 0.0106 0.0060 'International Tables Vol C Tables 4.2.6.8 and 6.1.1.4'
Cl Cl 0.1484 0.1585 'International Tables Vol C Tables 4.2.6.8 and 6.1.1.4'
Br Br -0.2901 2.4595 'International Tables Vol C Tables 4.2.6.8 and 6.1.1.4'
Er Er -0.2586 4.9576 'International Tables Vol C Tables 4.2.6.8 and 6.1.1.4'

loop_
_geom_angle_atom_site_label_1
_geom_angle_atom_site_label_2
_geom_angle_atom_site_label_3
_geom_angle
_geom_angle_site_symmetry_1
_geom_angle_site_symmetry_3
O2' Er1 O1W 154.3(3) . .
O2' Er1 O2 68.5(2) . .
O1W Er1 O2 135.8(3) . .
O2' Er1 N1' 74.5(3) . .
O1W Er1 N1' 86.4(4) . .
O2 Er1 N1' 135.0(3) . .
O2' Er1 O1 119.2(3) . .
O1W Er1 O1 75.9(3) . .
O2 Er1 O1 64.7(3) . .
N1' Er1 O1 160.2(3) . .
O2' Er1 Cl2 116.3(2) . .
O1W Er1 Cl2 80.3(3) . .
O2 Er1 Cl2 83.5(2) . .
N1' Er1 Cl2 90.9(3) . .
O1 Er1 Cl2 94.7(2) . .
O2' Er1 Cl1 81.6(2) . .
O1W Er1 Cl1 80.9(3) . .
O2 Er1 Cl1 109.9(2) . .
N1' Er1 Cl1 88.5(3) . .
O1 Er1 Cl1 80.1(2) . .
Cl2 Er1 Cl1 161.24(12) . .
O2' Er1 Er2 34.14(17) . .
O1W Er1 Er2 170.3(3) . .
O2 Er1 Er2 34.75(18) . .
N1' Er1 Er2 103.3(2) . .
O1 Er1 Er2 94.8(2) . .
Cl2 Er1 Er2 98.09(9) . .
Cl1 Er1 Er2 100.29(8) . .
O2 Er2 O2 148.9(4) . 7_545
O2 Er2 O2' 69.6(3) . .
O2 Er2 O2' 139.2(2) 7_545 .
O2 Er2 O2' 139.2(2) . 7_545
O2 Er2 O2' 69.6(3) 7_545 7_545
O2' Er2 O2' 81.1(4) . 7_545
O2 Er2 N1 75.7(3) . .
O2 Er2 N1 81.3(3) 7_545 .
O2' Er2 N1 137.7(3) . .
O2' Er2 N1 113.0(3) 7_545 .
O2 Er2 N1 81.3(3) . 7_545
O2 Er2 N1 75.7(3) 7_545 7_545
O2' Er2 N1 113.0(3) . 7_545
O2' Er2 N1 137.7(3) 7_545 7_545
N1 Er2 N1 84.0(4) . 7_545
O2 Er2 O1' 79.6(3) . 7_545
O2 Er2 O1' 113.8(3) 7_545 7_545
O2' Er2 O1' 76.8(3) . 7_545
O2' Er2 O1' 66.2(3) 7_545 7_545
N1 Er2 O1' 73.9(3) . 7_545
N1 Er2 O1' 153.7(3) 7_545 7_545
O2 Er2 O1' 113.8(3) . .
O2 Er2 O1' 79.6(3) 7_545 .
O2' Er2 O1' 66.2(3) . .
O2' Er2 O1' 76.8(3) 7_545 .
N1 Er2 O1' 153.7(3) . .
N1 Er2 O1' 73.9(3) 7_545 .
O1' Er2 O1' 130.8(3) 7_545 .
O2 Er2 Er1 36.06(18) . .
O2 Er2 Er1 171.83(19) 7_545 .
O2' Er2 Er1 33.94(18) . .
O2' Er2 Er1 108.43(18) 7_545 .
N1 Er2 Er1 106.6(2) . .
N1 Er2 Er1 102.5(2) 7_545 .
O1' Er2 Er1 71.3(2) 7_545 .
O1' Er2 Er1 92.21(19) . .
O2 Er2 Er1 171.83(19) . 7_545
O2 Er2 Er1 36.06(18) 7_545 7_545
O2' Er2 Er1 108.43(18) . 7_545
O2' Er2 Er1 33.94(18) 7_545 7_545
N1 Er2 Er1 102.5(2) . 7_545
N1 Er2 Er1 106.6(2) 7_545 7_545
O1' Er2 Er1 92.21(19) 7_545 7_545
O1' Er2 Er1 71.3(2) . 7_545
Er1 Er2 Er1 140.50(3) . 7_545
C8 N1 C9 105.4(9) . .
C8 N1 Er2 125.5(8) . .
C9 N1 Er2 128.6(7) . .
C14 N2 C8 108.9(10) . .
C14 N2 H2A 125.6 . .
C8 N2 H2A 125.6 . .
C8' N1' C9' 105.5(10) . .
C8' N1' Er1 125.7(8) . .
C9' N1' Er1 128.8(8) . .
C8' N2' C14' 107.0(10) . .
C8' N2' H2'A 126.5 . .
C14' N2' H2'A 126.5 . .
C2 O1 C1 117.3(10) . .
C2 O1 Er1 117.4(7) . .
C1 O1 Er1 125.3(7) . .
C7 O2 Er2 127.5(7) . .
C7 O2 Er1 122.0(7) . .
Er2 O2 Er1 109.2(3) . .
C2' O1' C1' 115.6(9) . .
C2' O1' Er2 110.1(6) . .
C1' O1' Er2 133.8(7) . .
C7' O2' Er1 128.4(6) . .
C7' O2' Er2 118.1(6) . .
Er1 O2' Er2 111.9(3) . .
O1 C1 H1A 109.5 . .
O1 C1 H1B 109.5 . .
H1A C1 H1B 109.5 . .
O1 C1 H1C 109.5 . .
H1A C1 H1C 109.5 . .
H1B C1 H1C 109.5 . .
C3 C2 O1 125.1(12) . .
C3 C2 C7 121.3(12) . .
O1 C2 C7 113.6(11) . .
C2 C3 C4 118.1(13) . .
C2 C3 H3A 120.9 . .
C4 C3 H3A 120.9 . .
C5 C4 C3 122.4(12) . .
C5 C4 Br1 119.3(10) . .
C3 C4 Br1 118.2(10) . .
C4 C5 C6 122.3(12) . .
C4 C5 H5A 118.8 . .
C6 C5 H5A 118.8 . .
C5 C6 C8 121.4(11) . .
C5 C6 C7 116.7(11) . .
C8 C6 C7 121.6(10) . .
O2 C7 C2 116.8(11) . .
O2 C7 C6 124.1(11) . .
C2 C7 C6 119.1(11) . .
N1 C8 N2 110.5(10) . .
N1 C8 C6 126.7(10) . .
N2 C8 C6 122.7(10) . .
N1 C9 C14 109.9(10) . .
N1 C9 C10 130.3(11) . .
C14 C9 C10 119.6(11) . .
C11 C10 C9 118.6(12) . .
C11 C10 H10A 120.7 . .
C9 C10 H10A 120.7 . .
C12 C11 C10 120.5(13) . .
C12 C11 H11A 119.7 . .
C10 C11 H11A 119.7 . .
C13 C12 C11 122.9(14) . .
C13 C12 H12A 118.5 . .
C11 C12 H12A 118.5 . .
C12 C13 C14 117.2(13) . .
C12 C13 H13A 121.4 . .
C14 C13 H13A 121.4 . .
N2 C14 C9 105.3(10) . .
N2 C14 C13 133.5(12) . .
C9 C14 C13 121.1(12) . .
O1' C1' H1'A 109.5 . .
O1' C1' H1'B 109.5 . .
H1'A C1' H1'B 109.5 . .
O1' C1' H1'C 109.5 . .
H1'A C1' H1'C 109.5 . .
H1'B C1' H1'C 109.5 . .
C3' C2' C7' 123.0(11) . .
C3' C2' O1' 122.9(10) . .
C7' C2' O1' 114.0(10) . .
C2' C3' C4' 117.2(11) . .
C2' C3' H3'A 121.4 . .
C4' C3' H3'A 121.4 . .
C5' C4' C3' 122.1(11) . .
C5' C4' Br1' 119.9(9) . .
C3' C4' Br1' 118.0(9) . .
C4' C5' C6' 119.7(11) . .
C4' C5' H5'A 120.2 . .
C6' C5' H5'A 120.2 . .
C5' C6' C7' 119.2(11) . .
C5' C6' C8' 120.0(10) . .
C7' C6' C8' 120.9(10) . .
O2' C7' C2' 118.9(10) . .
O2' C7' C6' 122.3(10) . .
C2' C7' C6' 118.7(10) . .
N1' C8' N2' 112.3(10) . .
N1' C8' C6' 128.2(10) . .
N2' C8' C6' 119.5(10) . .
C10' C9' C14' 120.9(13) . .
C10' C9' N1' 129.8(12) . .
C14' C9' N1' 109.3(11) . .
C9' C10' C11' 116.0(14) . .
C9' C10' H10B 122.0 . .
C11' C10' H10B 122.0 . .
C12' C11' C10' 121.8(15) . .
C12' C11' H11B 119.1 . .
C10' C11' H11B 119.1 . .
C11' C12' C13' 121.1(15) . .
C11' C12' H12B 119.5 . .
C13' C12' H12B 119.5 . .
C12' C13' C14' 117.5(14) . .
C12' C13' H13B 121.2 . .
C14' C13' H13B 121.2 . .
C13' C14' C9' 122.7(13) . .
C13' C14' N2' 131.4(13) . .
C9' C14' N2' 105.9(11) . .
C16 O3 H3B 109.5 . .
C16 C15 H15A 109.7 . .
C16 C15 H15B 109.3 . .
H15A C15 H15B 109.5 . .
C16 C15 H15C 109.4 . .
H15A C15 H15C 109.5 . .
H15B C15 H15C 109.5 . .
C15 C16 O3 142(4) . .
C15 C16 H16A 101.4 . .
O3 C16 H16A 101.5 . .
C15 C16 H16B 101.4 . .
O3 C16 H16B 101.5 . .
H16A C16 H16B 104.6 . .

loop_
_geom_bond_atom_site_label_1
_geom_bond_atom_site_label_2
_geom_bond_distance
_geom_bond_site_symmetry_2
Er1 O2' 2.235(7) .
Er1 O1W 2.255(9) .
Er1 O2 2.315(7) .
Er1 N1' 2.416(10) .
Er1 O1 2.455(8) .
Er1 Cl2 2.549(4) .
Er1 Cl1 2.595(4) .
Er1 Er2 3.7141(8) .
Er2 O2 2.242(8) .
Er2 O2 2.242(8) 7_545
Er2 O2' 2.247(7) .
Er2 O2' 2.247(7) 7_545
Er2 N1 2.364(9) .
Er2 N1 2.364(9) 7_545
Er2 O1' 2.510(8) 7_545
Er2 O1' 2.510(8) .
Er2 Er1 3.7141(8) 7_545
Br1 C4 1.913(12) .
Br1' C4' 1.907(11) .
N1 C8 1.333(14) .
N1 C9 1.387(15) .
N2 C14 1.356(15) .
N2 C8 1.365(14) .
N2 H2A 0.8800 .
N1' C8' 1.321(15) .
N1' C9' 1.410(15) .
N2' C8' 1.366(14) .
N2' C14' 1.394(17) .
N2' H2'A 0.8800 .
O1 C2 1.376(15) .
O1 C1 1.429(16) .
O2 C7 1.339(13) .
O1' C2' 1.400(13) .
O1' C1' 1.424(14) .
O2' C7' 1.353(13) .
C1 H1A 0.9800 .
C1 H1B 0.9800 .
C1 H1C 0.9800 .
C2 C3 1.374(17) .
C2 C7 1.401(17) .
C3 C4 1.376(18) .
C3 H3A 0.9500 .
C4 C5 1.333(18) .
C5 C6 1.391(16) .
C5 H5A 0.9500 .
C6 C8 1.430(16) .
C6 C7 1.432(16) .
C9 C14 1.388(16) .
C9 C10 1.390(17) .
C10 C11 1.369(18) .
C10 H10A 0.9500 .
C11 C12 1.364(19) .
C11 H11A 0.9500 .
C12 C13 1.35(2) .
C12 H12A 0.9500 .
C13 C14 1.391(18) .
C13 H13A 0.9500 .
C1' H1'A 0.9800 .
C1' H1'B 0.9800 .
C1' H1'C 0.9800 .
C2' C3' 1.380(16) .
C2' C7' 1.382(16) .
C3' C4' 1.382(16) .
C3' H3'A 0.9500 .
C4' C5' 1.380(17) .
C5' C6' 1.399(17) .
C5' H5'A 0.9500 .
C6' C7' 1.402(16) .
C6' C8' 1.457(16) .
C9' C10' 1.347(19) .
C9' C14' 1.384(18) .
C10' C11' 1.46(2) .
C10' H10B 0.9500 .
C11' C12' 1.35(2) .
C11' H11B 0.9500 .
C12' C13' 1.37(2) .
C12' H12B 0.9500 .
C13' C14' 1.379(19) .
C13' H13B 0.9500 .
O3 C16 1.46(3) .
O3 H3B 0.8400 .
C15 C16 1.33(3) .
C15 H15A 0.9800 .
C15 H15B 0.9800 .
C15 H15C 0.9800 .
C16 H16A 0.9900 .
C16 H16B 0.9900 .
